data_4037561
loop_
_publ_author_name
'Li, Qin'
'Chen, Chunmei'
'Cheng, Li'
'Wei, Mengsha'
'Dai, Chong'
'He, Yan'
'Gong, Jiaojiao'
'Zhu, Runqi'
'Li, Xiao-Nian'
'Liu, Junjun'
'Wang, Jianping'
'Zhu, Hucheng'
'Zhang, Yonghui'

_publ_section_title
;
 Emeridones A-F, a Series of 3,5-Demethylorsellinic Acid-Based
 Meroterpenoids with Rearranged Skeletons from an Endophytic Fungus
 Emericella sp. TJ29.
;
_journal_issue 3
_journal_name_full 'The Journal of organic chemistry'
_journal_page_first 1534
_journal_page_last 1541
_journal_paper_doi 10.1021/acs.joc.8b02830
_journal_volume 84
_journal_year 2019
_chemical_absolute_configuration ad
_chemical_formula_moiety 'C25 H28 O6, 0.5(H2 O)'
_chemical_formula_sum 'C25 H29 O6.5'
_chemical_formula_weight 433.48
_space_group_crystal_system triclinic
_space_group_IT_number 1
_space_group_name_Hall 'P 1'
_space_group_name_H-M_alt 'P 1'
_atom_sites_solution_hydrogens mixed
_atom_sites_solution_primary dual
_audit_creation_date 2017-09-26
_audit_creation_method
;
Olex2 1.2
(compiled 2017.08.10 svn.r3458 for OlexSys, GUI svn.r5381)
;
_cell_angle_alpha 91.4630(10)
_cell_angle_beta 90.4070(10)
_cell_angle_gamma 100.6940(10)
_cell_formula_units_Z 2
_cell_length_a 7.96440(10)
_cell_length_b 10.50270(10)
_cell_length_c 12.5674(2)
_cell_measurement_reflns_used 30870
_cell_measurement_temperature 150.00(10)
_cell_measurement_theta_max 73.9370
_cell_measurement_theta_min 3.5180
_cell_volume 1032.56(2)
_computing_cell_refinement 'CrysAlisPro 1.171.39.28b (Rigaku OD, 2015)'
_computing_data_collection 'CrysAlisPro 1.171.39.28b (Rigaku OD, 2015)'
_computing_data_reduction 'CrysAlisPro 1.171.39.28b (Rigaku OD, 2015)'
_computing_molecular_graphics 'Olex2 (Dolomanov et al., 2009)'
_computing_publication_material 'Olex2 (Dolomanov et al., 2009)'
_computing_structure_refinement 'ShelXL (Sheldrick, 2015)'
_computing_structure_solution 'ShelXT (Sheldrick, 2015)'
_diffrn_ambient_environment N~2~
_diffrn_ambient_temperature 150.00(10)
_diffrn_detector 'CCD plate'
_diffrn_measured_fraction_theta_full 0.993
_diffrn_measured_fraction_theta_max 0.972
_diffrn_measurement_details
;
List of Runs (angles in degrees, time in seconds):

  # Type    Start    End  Width  t~exp~   \w     \q     \k     \f   Frames
--------------------------------------------------------------------------
  1  \w    -17.00  89.00   0.50    0.50    --    0.00  38.00   0.00  212
  2  \w     -6.00 113.00   0.50    0.50    --   24.00  79.00  32.99  238
  3  \w     13.00 133.00   0.50    0.50    --   44.00  82.00-160.10  240
  4  \w     17.00 137.00   0.50    0.50    --   48.00  81.00   4.05  240
  5  \w     17.00 137.00   0.50    0.50    --   48.00  81.00 -72.84  240
  6  \w     25.00 145.00   0.50    0.50    --   56.00  82.00  38.42  240
  7  \w     30.00 149.00   0.50    0.50    --   60.00  80.00  82.34  238
  8  \w     29.00 149.00   0.50    0.50    --   60.00  82.00 169.45  240
  9  \w     34.00 153.00   0.50    0.50    --   64.00  79.00 -69.43  238
 10  \w     38.00 157.00   0.50    0.50    --   68.00  80.00-153.60  238
 11  \w     37.00 157.00   0.50    0.50    --   68.00  82.00   1.16  240
 12  \w     37.00 157.00   0.50    0.50    --   68.00  81.00 116.85  240
 13  \w     41.00 161.00   0.50    0.50    --   72.00  82.00-129.48  240
 14  \w     43.00 161.00   0.50    0.50    --   72.00  78.00  46.82  236
 15  \w     45.00 165.00   0.50    0.50    --   76.00  81.00 155.68  240
 16  \w     45.00 165.00   0.50    0.50    --   76.00  81.00 -47.80  240
 17  \w     49.00 169.00   0.50    0.50    --   80.00  81.00 -10.93  240
 18  \w     51.00 169.00   0.50    0.50    --   80.00  78.00  73.82  236
 19  \w     59.00 177.00   0.50    0.50    --   88.00  76.00-100.50  236
 20  \w      6.00 119.00   0.50    0.50    --   95.20 -61.00 -90.00  226
 21  \w      6.00 127.00   0.50    0.50    --   95.20 -82.00 120.00  242
 22  \w     66.00 185.00   0.50    0.50    --   95.20  77.00   0.00  238
 23  \w     70.00 185.00   0.50    0.50    --   95.20  66.00-172.12  230
 24  \w     79.00 185.00   0.50    0.50    --   95.20  30.00 150.00  212
 25  \w     76.00 185.00   0.50    0.50    --   95.20  45.00 -30.00  218
 26  \w      6.00 127.00   0.50    0.50    --   95.20 -82.00 -30.00  242
 27  \w     66.00 185.00   0.50    0.50    --   95.20  77.00 150.00  238
 28  \w     66.00 185.00   0.50    0.50    --   95.20  77.00  60.00  238
 29  \w     72.00 185.00   0.50    0.50    --   95.20  61.00-150.00  226
 30  \w     66.00 185.00   0.50    0.50    --   95.20  77.00  30.00  238
 31  \w     66.00 185.00   0.50    0.50    --   95.20  77.00 -30.00  238
 32  \w      6.00 127.00   0.50    0.50    --   95.20 -82.00-180.00  242
 33  \w     64.00 185.00   0.50    0.50    --   95.20  82.00  90.00  242
 34  \w     64.00 185.00   0.50    0.50    --   95.20  82.00-150.00  242
 35  \w     76.00 185.00   0.50    0.50    --   95.20  45.00 120.00  218
 36  \w     66.00 185.00   0.50    0.50    --   95.20  77.00 120.00  238
;
_diffrn_measurement_device 'four-circle diffractometer'
_diffrn_measurement_device_type 'XtaLAB AFC12 (RINC): Kappa dual home/near'
_diffrn_measurement_method '\w scans'
_diffrn_orient_matrix_type 'CrysAlisPro convention (1999,Acta A55,543-557)'
_diffrn_orient_matrix_UB_11 0.1960355000
_diffrn_orient_matrix_UB_12 0.0406765000
_diffrn_orient_matrix_UB_13 -0.0009523000
_diffrn_orient_matrix_UB_21 0.0086774000
_diffrn_orient_matrix_UB_22 -0.0979823000
_diffrn_orient_matrix_UB_23 -0.0922107000
_diffrn_orient_matrix_UB_31 -0.0158084000
_diffrn_orient_matrix_UB_32 0.1050935000
_diffrn_orient_matrix_UB_33 -0.0808406000
_diffrn_radiation_monochromator graphite
_diffrn_radiation_probe x-ray
_diffrn_radiation_type CuK\a
_diffrn_radiation_wavelength 1.54184
_diffrn_reflns_av_R_equivalents 0.0270
_diffrn_reflns_av_unetI/netI 0.0172
_diffrn_reflns_Laue_measured_fraction_full 0.993
_diffrn_reflns_Laue_measured_fraction_max 0.972
_diffrn_reflns_limit_h_max 9
_diffrn_reflns_limit_h_min -9
_diffrn_reflns_limit_k_max 13
_diffrn_reflns_limit_k_min -12
_diffrn_reflns_limit_l_max 15
_diffrn_reflns_limit_l_min -15
_diffrn_reflns_number 35184
_diffrn_reflns_point_group_measured_fraction_full 0.978
_diffrn_reflns_point_group_measured_fraction_max 0.940
_diffrn_reflns_theta_full 67.684
_diffrn_reflns_theta_max 74.283
_diffrn_reflns_theta_min 3.518
_diffrn_source 'fine-focus sealed X-ray tube'
_diffrn_source_type 'Enhance (Cu) X-ray Source'
_exptl_absorpt_coefficient_mu 0.822
_exptl_absorpt_correction_T_max 1.00000
_exptl_absorpt_correction_T_min 0.44220
_exptl_absorpt_correction_type multi-scan
_exptl_absorpt_process_details
;
CrysAlisPro 1.171.39.28b (Rigaku Oxford Diffraction, 2015)
Empirical absorption correction using spherical harmonics,
 implemented in SCALE3 ABSPACK scaling algorithm.
;
_exptl_crystal_colour colorless
_exptl_crystal_density_diffrn 1.394
_exptl_crystal_description block
_exptl_crystal_F_000 462
_exptl_crystal_size_max 0.18
_exptl_crystal_size_mid 0.13
_exptl_crystal_size_min 0.11
_refine_diff_density_max 0.184
_refine_diff_density_min -0.183
_refine_diff_density_rms 0.041
_refine_ls_abs_structure_details
;
 Flack x determined using 3738 quotients [(I+)-(I-)]/[(I+)+(I-)]
 (Parsons, Flack and Wagner, Acta Cryst. B69 (2013) 249-259).
;
_refine_ls_abs_structure_Flack 0.01(6)
_refine_ls_extinction_method none
_refine_ls_goodness_of_fit_ref 1.062
_refine_ls_hydrogen_treatment constr
_refine_ls_matrix_type full
_refine_ls_number_parameters 581
_refine_ls_number_reflns 7885
_refine_ls_number_restraints 3
_refine_ls_restrained_S_all 1.062
_refine_ls_R_factor_all 0.0312
_refine_ls_R_factor_gt 0.0311
_refine_ls_shift/su_max 0.000
_refine_ls_shift/su_mean 0.000
_refine_ls_structure_factor_coef Fsqd
_refine_ls_weighting_details 'w=1/[\s^2^(Fo^2^)+(0.0521P)^2^+0.2216P] where P=(Fo^2^+2Fc^2^)/3'
_refine_ls_weighting_scheme calc
_refine_ls_wR_factor_gt 0.0820
_refine_ls_wR_factor_ref 0.0820
_reflns_Friedel_coverage 0.934
_reflns_Friedel_fraction_full 0.964
_reflns_Friedel_fraction_max 0.908
_reflns_number_gt 7847
_reflns_number_total 7885
_reflns_threshold_expression 'I > 2\s(I)'
_cod_data_source_file jo8b02830_si_004.cif
_cod_data_source_block 18-1-2
_cod_original_formula_sum 'C25 H29 O6.50'
_cod_database_code 4037561
_shelx_shelxl_version_number 2017/1
_shelx_space_group_comment
;
The symmetry employed for this shelxl refinement is uniquely defined
by the following loop, which should always be used as a source of
symmetry information in preference to the above space-group names.
They are only intended as comments.
;
_shelx_estimated_absorpt_t_max 0.915
_shelx_estimated_absorpt_t_min 0.866
_reflns_odcompleteness_completeness 99.32
_reflns_odcompleteness_iscentric 1
_reflns_odcompleteness_theta 66.97
_olex2_refinement_description
;
1. Fixed Uiso
 At 1.2 times of:
  All C(H) groups, All C(H,H) groups
 At 1.5 times of:
  All C(H,H,H) groups, All O(H) groups, All O(H,H) groups
2.a Free rotating group:
 O1W(H1WA,H1WB)
2.b Ternary CH refined with riding coordinates:
 C11(H11), C00I(H00I), C00T(H00T), C5(H5)
2.c Secondary CH2 refined with riding coordinates:
 C9'(H9'A,H9'B), C1'(H1'A,H1'B), C017(H01G,H01H), C12(H12A,H12B), C01A(H01I,
 H01J), C01D(H01K,H01L), C6(H6A,H6B), C7(H7A,H7B), C01J(H01P,H01Q), C01N(H01X,
 H01Y)
2.d Aromatic/amide H refined with riding coordinates:
 C00N(H00N), C1(H1), C6'(H6'), C00R(H00R), C2(H2), C012(H012)
2.e Idealised Me refined as rotating group:
 C10'(H10A,H10B,H10C), C01I(H01M,H01N,H01O), C01K(H01R,H01S,H01T), C13(H13A,
 H13B,H13C), C01M(H01U,H01V,H01W), C01P(H01A,H01B,H01C), C01Q(H01Z,H,HA),
 C01R(H01D,H01E,H01F)
2.f Idealised tetrahedral OH refined as rotating group:
 O3(H3), O003(H003)
;
_olex2_submission_special_instructions 'No special instructions were received'
_oxdiff_exptl_absorpt_empirical_details
;
Empirical correction (ABSPACK) includes:
- Absorption correction using spherical harmonics
- Frame scaling
;
_oxdiff_exptl_absorpt_empirical_full_max 2.231
_oxdiff_exptl_absorpt_empirical_full_min 0.564

loop_
_space_group_symop_operation_xyz
'x, y, z'

loop_
_atom_site_label
_atom_site_type_symbol
_atom_site_fract_x
_atom_site_fract_y
_atom_site_fract_z
_atom_site_U_iso_or_equiv
_atom_site_adp_type
_atom_site_occupancy
_atom_site_site_symmetry_order
_atom_site_calc_flag
_atom_site_refinement_flags_posn
O2 O 0.10339(19) 0.28147(15) 0.85648(13) 0.0226(3) Uani 1 1 d .
O3 O 0.67738(18) 0.33136(16) 0.78711(12) 0.0207(3) Uani 1 1 d .
H3 H 0.708347 0.339222 0.849682 0.031 Uiso 1 1 calc GR
O003 O 0.26228(19) 0.73734(16) 0.28005(12) 0.0216(3) Uani 1 1 d .
H003 H 0.235904 0.752762 0.341355 0.032 Uiso 1 1 calc GR
O004 O 0.87487(19) 0.58450(16) 0.05490(13) 0.0236(3) Uani 1 1 d .
O6 O -0.0165(2) 0.32854(16) 0.57501(13) 0.0246(3) Uani 1 1 d .
O006 O 0.81131(19) 0.68724(16) 0.34665(13) 0.0233(3) Uani 1 1 d .
O4 O 0.5655(2) 0.60520(16) 0.86182(13) 0.0269(4) Uani 1 1 d .
O008 O 0.7705(2) 0.37739(17) 0.00990(13) 0.0261(4) Uani 1 1 d .
O1W O 0.1659(2) 0.77804(17) 0.48588(14) 0.0261(3) Uani 1 1 d .
H1WA H 0.099036 0.709630 0.504458 0.039 Uiso 1 1 d G
H1WB H 0.103021 0.835109 0.483884 0.039 Uiso 1 1 d G
O00A O 1.0162(2) 1.00335(17) 0.45028(14) 0.0282(4) Uani 1 1 d .
O5 O -0.0009(2) 0.53595(18) 0.53727(14) 0.0285(4) Uani 1 1 d .
O00C O 0.2834(2) 0.44181(18) 0.36200(14) 0.0317(4) Uani 1 1 d .
C4' C 0.5086(3) 0.5196(2) 0.79778(17) 0.0185(4) Uani 1 1 d .
O1 O 0.0453(3) -0.0791(3) 0.98321(18) 0.0594(7) Uani 1 1 d .
C00F C 0.7551(3) 0.4773(2) 0.05674(17) 0.0208(4) Uani 1 1 d .
C00G C 0.8716(3) 0.9940(2) 0.41278(19) 0.0222(4) Uani 1 1 d .
C11 C 0.4108(3) 0.3885(2) 0.83647(16) 0.0170(4) Uani 1 1 d .
H11 H 0.415019 0.383527 0.914175 0.020 Uiso 1 1 calc R
C00I C 0.4922(3) 0.6327(2) 0.33102(16) 0.0184(4) Uani 1 1 d .
H00I H 0.496474 0.646513 0.408479 0.022 Uiso 1 1 calc R
C8' C 0.0661(3) 0.4522(2) 0.57390(17) 0.0217(4) Uani 1 1 d .
C3' C 0.2295(3) 0.3615(2) 0.79401(17) 0.0179(4) Uani 1 1 d .
C9 C 0.4968(3) 0.2845(2) 0.78116(17) 0.0174(4) Uani 1 1 d .
C00M C 0.6096(3) 0.5044(2) 0.11914(17) 0.0187(4) Uani 1 1 d .
C00N C 0.5706(3) 0.8920(2) 0.43087(18) 0.0217(4) Uani 1 1 d .
H00N H 0.481566 0.857519 0.475210 0.026 Uiso 1 1 calc R
C00O C 0.3550(3) 0.5145(2) 0.29693(17) 0.0203(4) Uani 1 1 d .
C1 C 0.4280(3) 0.1449(2) 0.94125(18) 0.0206(4) Uani 1 1 d .
H1 H 0.507545 0.201145 0.982919 0.025 Uiso 1 1 calc R
C6' C 0.3612(3) 0.5632(2) 0.63191(17) 0.0199(4) Uani 1 1 d .
H6' H 0.346645 0.645149 0.611834 0.024 Uiso 1 1 calc R
C00R C 0.7222(3) 0.9397(2) 0.47593(18) 0.0240(5) Uani 1 1 d .
H00R H 0.733550 0.938565 0.549579 0.029 Uiso 1 1 calc R
C8 C 0.4325(3) 0.2954(2) 0.66312(17) 0.0179(4) Uani 1 1 d .
C00T C 0.7002(3) 0.9300(2) 0.24953(17) 0.0187(4) Uani 1 1 d .
H00T H 0.753141 0.852920 0.248542 0.022 Uiso 1 1 calc R
C7' C 0.2358(3) 0.4615(2) 0.62397(17) 0.0194(4) Uani 1 1 d .
C00V C 0.8385(3) 1.0393(2) 0.30175(18) 0.0211(4) Uani 1 1 d .
C00W C 0.3178(3) 0.4887(2) 0.17576(17) 0.0191(4) Uani 1 1 d .
C00X C 0.6650(3) 0.6213(2) 0.28740(17) 0.0188(4) Uani 1 1 d .
C5' C 0.5305(3) 0.5389(2) 0.67569(17) 0.0197(4) Uani 1 1 d .
C9' C 0.0888(3) 0.4157(2) 0.84041(19) 0.0219(4) Uani 1 1 d .
H9'A H 0.114914 0.476413 0.900298 0.026 Uiso 1 1 calc R
H9'B H -0.000660 0.432230 0.792849 0.026 Uiso 1 1 calc R
C10 C 0.4564(3) 0.1409(2) 0.82322(17) 0.0188(4) Uani 1 1 d .
C2 C 0.2974(3) 0.0740(2) 0.99026(18) 0.0239(5) Uani 1 1 d .
H2 H 0.288223 0.085852 1.063424 0.029 Uiso 1 1 calc R
C012 C 0.4604(3) 0.4262(2) 0.13280(16) 0.0194(4) Uani 1 1 d .
H012 H 0.444644 0.337825 0.116773 0.023 Uiso 1 1 calc R
C013 C 0.4909(3) 0.7150(2) 0.15591(16) 0.0172(4) Uani 1 1 d .
C1' C 0.0891(3) 0.2451(2) 0.62251(19) 0.0238(5) Uani 1 1 d .
H1'A H 0.124527 0.188426 0.568434 0.029 Uiso 1 1 calc R
H1'B H 0.025273 0.192038 0.676055 0.029 Uiso 1 1 calc R
C015 C 0.4433(3) 0.7488(2) 0.27406(17) 0.0178(4) Uani 1 1 d .
C016 C 0.5340(3) 0.8902(2) 0.31309(17) 0.0190(4) Uani 1 1 d .
C017 C 0.8210(3) 0.6936(2) 0.11139(19) 0.0224(5) Uani 1 1 d .
H01G H 0.806369 0.760058 0.061787 0.027 Uiso 1 1 calc R
H01H H 0.906425 0.731253 0.164256 0.027 Uiso 1 1 calc R
C12 C 0.5532(3) 0.4116(2) 0.61700(18) 0.0202(4) Uani 1 1 d .
H12A H 0.528609 0.416974 0.541718 0.024 Uiso 1 1 calc R
H12B H 0.670561 0.399796 0.624723 0.024 Uiso 1 1 calc R
C10' C 0.6767(3) 0.6516(2) 0.65535(19) 0.0251(5) Uani 1 1 d .
H10A H 0.652010 0.729443 0.688338 0.038 Uiso 1 1 calc GR
H10B H 0.689060 0.663055 0.580088 0.038 Uiso 1 1 calc GR
H10C H 0.780831 0.633279 0.684850 0.038 Uiso 1 1 calc GR
C01A C 0.5238(3) 0.8344(2) 0.08666(17) 0.0201(4) Uani 1 1 d .
H01I H 0.416742 0.864182 0.076249 0.024 Uiso 1 1 calc R
H01J H 0.561467 0.809103 0.017358 0.024 Uiso 1 1 calc R
C2' C 0.2463(3) 0.3338(2) 0.67359(17) 0.0181(4) Uani 1 1 d .
C5 C 0.2950(3) 0.0673(2) 0.76352(17) 0.0184(4) Uani 1 1 d .
H5 H 0.216520 0.128942 0.762493 0.022 Uiso 1 1 calc R
C01D C 0.7820(3) 0.5471(2) 0.33541(19) 0.0240(5) Uani 1 1 d .
H01K H 0.743644 0.496993 0.397366 0.029 Uiso 1 1 calc R
H01L H 0.856403 0.508776 0.288530 0.029 Uiso 1 1 calc R
C6 C 0.3378(3) 0.0465(2) 0.64604(18) 0.0232(5) Uani 1 1 d .
H6A H 0.232645 0.016460 0.606070 0.028 Uiso 1 1 calc R
H6B H 0.406791 -0.020352 0.640503 0.028 Uiso 1 1 calc R
C3 C 0.1664(3) -0.0225(2) 0.9348(2) 0.0287(5) Uani 1 1 d .
C7 C 0.4355(3) 0.1719(2) 0.59648(17) 0.0220(5) Uani 1 1 d .
H7A H 0.553435 0.163156 0.586224 0.026 Uiso 1 1 calc R
H7B H 0.386179 0.181029 0.526912 0.026 Uiso 1 1 calc R
C01H C 0.6497(3) 0.6403(2) 0.16572(16) 0.0175(4) Uani 1 1 d .
C01I C 1.0020(3) 1.0523(2) 0.2366(2) 0.0262(5) Uani 1 1 d .
H01M H 1.094424 1.105471 0.275582 0.039 Uiso 1 1 calc GR
H01N H 0.985407 1.091690 0.170152 0.039 Uiso 1 1 calc GR
H01O H 1.028880 0.968032 0.223126 0.039 Uiso 1 1 calc GR
C01J C 0.6582(3) 0.9493(2) 0.13242(18) 0.0220(4) Uani 1 1 d .
H01P H 0.761874 0.957092 0.091100 0.026 Uiso 1 1 calc R
H01Q H 0.614637 1.029133 0.126270 0.026 Uiso 1 1 calc R
C01K C 0.4086(3) 0.9849(2) 0.29610(19) 0.0240(5) Uani 1 1 d .
H01R H 0.319462 0.969494 0.347766 0.036 Uiso 1 1 calc GR
H01S H 0.359558 0.971258 0.225811 0.036 Uiso 1 1 calc GR
H01T H 0.469390 1.072596 0.304218 0.036 Uiso 1 1 calc GR
C13 C 0.6146(3) 0.0762(2) 0.8068(2) 0.0253(5) Uani 1 1 d .
H13A H 0.651929 0.086219 0.734535 0.038 Uiso 1 1 calc GR
H13B H 0.584649 -0.014397 0.821575 0.038 Uiso 1 1 calc GR
H13C H 0.705112 0.116633 0.854154 0.038 Uiso 1 1 calc GR
C01M C 0.7911(3) 1.1751(2) 0.3157(2) 0.0282(5) Uani 1 1 d .
H01U H 0.704463 1.172364 0.368731 0.042 Uiso 1 1 calc GR
H01V H 0.748711 1.200364 0.249234 0.042 Uiso 1 1 calc GR
H01W H 0.890602 1.236768 0.337634 0.042 Uiso 1 1 calc GR
C01N C 0.3363(3) 0.6164(2) 0.11360(17) 0.0188(4) Uani 1 1 d .
H01X H 0.350962 0.598232 0.038516 0.023 Uiso 1 1 calc R
H01Y H 0.233346 0.652488 0.121333 0.023 Uiso 1 1 calc R
C4 C 0.1928(3) -0.0548(2) 0.81712(18) 0.0236(5) Uani 1 1 d .
C01P C 0.0165(3) -0.0916(3) 0.7637(2) 0.0346(6) Uani 1 1 d .
H01A H -0.037101 -0.016923 0.762701 0.052 Uiso 1 1 calc GR
H01B H -0.052902 -0.158699 0.802869 0.052 Uiso 1 1 calc GR
H01C H 0.028902 -0.122154 0.692084 0.052 Uiso 1 1 calc GR
C01Q C 0.1449(3) 0.4003(2) 0.15742(19) 0.0245(5) Uani 1 1 d .
H01Z H 0.139474 0.323707 0.198294 0.037 Uiso 1 1 calc GR
H H 0.130657 0.376454 0.083209 0.037 Uiso 1 1 calc GR
HA H 0.055689 0.445107 0.179210 0.037 Uiso 1 1 calc GR
C01R C 0.2758(4) -0.1756(3) 0.8155(2) 0.0344(6) Uani 1 1 d .
H01D H 0.301840 -0.196958 0.743500 0.052 Uiso 1 1 calc GR
H01E H 0.198344 -0.246920 0.844602 0.052 Uiso 1 1 calc GR
H01F H 0.379231 -0.158404 0.857386 0.052 Uiso 1 1 calc GR

loop_
_atom_site_aniso_label
_atom_site_aniso_U_11
_atom_site_aniso_U_22
_atom_site_aniso_U_33
_atom_site_aniso_U_23
_atom_site_aniso_U_13
_atom_site_aniso_U_12
O2 0.0191(7) 0.0243(8) 0.0238(8) 0.0050(7) 0.0085(6) 0.0015(6)
O3 0.0129(7) 0.0300(8) 0.0181(7) -0.0003(7) 0.0001(5) 0.0017(6)
O003 0.0139(7) 0.0306(9) 0.0206(7) -0.0031(7) 0.0032(5) 0.0054(6)
O004 0.0175(7) 0.0299(9) 0.0236(8) -0.0046(7) 0.0055(6) 0.0050(6)
O6 0.0187(7) 0.0283(8) 0.0263(8) 0.0033(7) -0.0045(6) 0.0025(6)
O006 0.0198(7) 0.0267(8) 0.0234(8) -0.0027(7) -0.0047(6) 0.0046(6)
O4 0.0308(9) 0.0258(8) 0.0215(8) -0.0039(7) 0.0005(7) -0.0013(7)
O008 0.0208(8) 0.0330(9) 0.0249(8) -0.0089(7) 0.0018(6) 0.0075(7)
O1W 0.0241(8) 0.0270(8) 0.0272(9) 0.0019(7) 0.0048(6) 0.0049(6)
O00A 0.0240(8) 0.0305(9) 0.0295(9) -0.0039(7) -0.0074(7) 0.0041(7)
O5 0.0229(8) 0.0327(9) 0.0308(9) 0.0071(7) -0.0028(7) 0.0067(7)
O00C 0.0367(9) 0.0330(9) 0.0208(8) 0.0032(7) 0.0070(7) -0.0058(7)
C4' 0.0146(9) 0.0221(11) 0.0191(10) -0.0006(9) 0.0015(7) 0.0041(8)
O1 0.0637(15) 0.0624(15) 0.0350(11) -0.0090(10) 0.0233(11) -0.0324(12)
C00F 0.0168(10) 0.0291(12) 0.0169(10) -0.0013(9) 0.0005(8) 0.0057(8)
C00G 0.0214(10) 0.0183(10) 0.0268(11) -0.0059(9) -0.0027(9) 0.0040(8)
C11 0.0160(9) 0.0218(10) 0.0126(9) 0.0001(8) 0.0021(7) 0.0019(8)
C00I 0.0198(10) 0.0229(10) 0.0127(9) -0.0005(8) 0.0022(7) 0.0042(8)
C8' 0.0179(10) 0.0293(12) 0.0178(10) 0.0009(9) 0.0018(8) 0.0044(8)
C3' 0.0145(9) 0.0199(10) 0.0190(10) 0.0016(8) 0.0044(8) 0.0018(8)
C9 0.0131(9) 0.0208(10) 0.0181(10) -0.0013(8) 0.0022(7) 0.0027(8)
C00M 0.0193(10) 0.0244(11) 0.0131(9) -0.0008(8) 0.0010(8) 0.0061(8)
C00N 0.0232(11) 0.0230(11) 0.0193(11) -0.0018(9) 0.0033(8) 0.0056(8)
C00O 0.0194(10) 0.0235(11) 0.0183(10) 0.0001(9) 0.0048(8) 0.0048(8)
C1 0.0218(10) 0.0222(11) 0.0186(10) -0.0012(9) -0.0014(8) 0.0064(8)
C6' 0.0208(10) 0.0234(11) 0.0156(10) 0.0007(8) 0.0028(8) 0.0046(8)
C00R 0.0289(12) 0.0251(11) 0.0173(10) -0.0014(9) -0.0002(9) 0.0038(9)
C8 0.0158(9) 0.0233(11) 0.0146(9) -0.0012(8) 0.0023(7) 0.0037(8)
C00T 0.0169(9) 0.0196(10) 0.0196(10) -0.0003(8) 0.0013(8) 0.0037(8)
C7' 0.0195(10) 0.0251(11) 0.0152(10) 0.0000(8) 0.0024(8) 0.0079(8)
C00V 0.0173(10) 0.0210(11) 0.0237(11) 0.0006(9) 0.0010(8) 0.0008(8)
C00W 0.0168(9) 0.0220(11) 0.0176(10) -0.0010(8) 0.0022(8) 0.0014(8)
C00X 0.0171(10) 0.0220(11) 0.0173(10) -0.0019(8) -0.0003(8) 0.0036(8)
C5' 0.0158(9) 0.0247(11) 0.0178(10) -0.0001(9) 0.0022(8) 0.0012(8)
C9' 0.0185(10) 0.0248(11) 0.0230(11) 0.0030(9) 0.0052(8) 0.0053(8)
C10 0.0177(10) 0.0214(11) 0.0174(10) -0.0002(8) 0.0017(8) 0.0041(8)
C2 0.0316(12) 0.0258(12) 0.0151(10) 0.0007(9) 0.0024(9) 0.0068(9)
C012 0.0207(10) 0.0225(11) 0.0149(10) -0.0018(8) 0.0008(8) 0.0044(8)
C013 0.0142(9) 0.0228(11) 0.0148(9) 0.0007(8) 0.0009(7) 0.0041(8)
C1' 0.0203(10) 0.0259(11) 0.0248(11) 0.0003(9) -0.0065(8) 0.0032(9)
C015 0.0135(9) 0.0233(11) 0.0169(10) -0.0001(8) 0.0020(7) 0.0043(8)
C016 0.0173(10) 0.0223(11) 0.0178(10) -0.0017(9) 0.0007(8) 0.0047(8)
C017 0.0173(10) 0.0243(11) 0.0258(11) -0.0003(9) 0.0068(8) 0.0044(8)
C12 0.0181(9) 0.0260(11) 0.0162(10) 0.0015(9) 0.0043(8) 0.0029(8)
C10' 0.0229(11) 0.0263(12) 0.0238(11) 0.0048(9) 0.0032(9) -0.0023(9)
C01A 0.0205(10) 0.0232(11) 0.0168(10) 0.0022(8) 0.0001(8) 0.0043(8)
C2' 0.0160(9) 0.0211(10) 0.0164(10) 0.0004(8) 0.0003(7) 0.0011(8)
C5 0.0184(10) 0.0189(10) 0.0180(10) -0.0014(8) 0.0000(8) 0.0039(8)
C01D 0.0229(10) 0.0274(12) 0.0231(11) -0.0007(9) -0.0019(8) 0.0086(9)
C6 0.0258(11) 0.0243(11) 0.0198(11) -0.0035(9) 0.0017(8) 0.0064(9)
C3 0.0311(12) 0.0266(12) 0.0265(12) 0.0024(10) 0.0064(10) 0.0004(10)
C7 0.0230(11) 0.0267(12) 0.0168(10) -0.0042(9) 0.0026(8) 0.0063(9)
C01H 0.0153(9) 0.0225(11) 0.0145(10) 0.0000(8) 0.0019(7) 0.0031(8)
C01I 0.0178(10) 0.0281(12) 0.0312(12) -0.0005(10) 0.0028(9) 0.0005(8)
C01J 0.0210(10) 0.0231(11) 0.0219(11) 0.0018(9) 0.0014(8) 0.0034(8)
C01K 0.0206(10) 0.0248(11) 0.0279(12) 0.0003(9) 0.0025(9) 0.0079(8)
C13 0.0216(11) 0.0286(12) 0.0279(12) -0.0008(10) -0.0001(9) 0.0102(9)
C01M 0.0276(12) 0.0222(12) 0.0346(13) -0.0020(10) -0.0001(10) 0.0049(9)
C01N 0.0170(9) 0.0236(11) 0.0154(10) -0.0006(8) 0.0004(7) 0.0033(8)
C4 0.0242(11) 0.0226(11) 0.0227(11) -0.0020(9) -0.0001(9) 0.0014(9)
C01P 0.0270(12) 0.0354(14) 0.0370(14) 0.0060(12) -0.0029(11) -0.0062(10)
C01Q 0.0190(10) 0.0274(12) 0.0251(11) 0.0001(9) 0.0016(8) -0.0011(9)
C01R 0.0436(14) 0.0230(12) 0.0371(14) 0.0011(11) 0.0036(12) 0.0072(10)

loop_
_atom_type_symbol
_atom_type_description
_atom_type_scat_dispersion_real
_atom_type_scat_dispersion_imag
_atom_type_scat_source
C C 0.0181 0.0091 'International Tables Vol C Tables 4.2.6.8 and 6.1.1.4'
H H 0.0000 0.0000 'International Tables Vol C Tables 4.2.6.8 and 6.1.1.4'
O O 0.0492 0.0322 'International Tables Vol C Tables 4.2.6.8 and 6.1.1.4'

loop_
_geom_angle_atom_site_label_1
_geom_angle_atom_site_label_2
_geom_angle_atom_site_label_3
_geom_angle
C3' O2 C9' 60.90(13)
C9 O3 H3 109.5
C015 O003 H003 109.5
C00F O004 C017 111.83(16)
C8' O6 C1' 111.30(17)
C00X O006 C01D 60.74(14)
H1WA O1W H1WB 104.5
O4 C4' C11 119.97(19)
O4 C4' C5' 121.4(2)
C11 C4' C5' 118.61(17)
O004 C00F C00M 108.99(18)
O008 C00F O004 122.42(19)
O008 C00F C00M 128.6(2)
O00A C00G C00R 120.2(2)
O00A C00G C00V 122.4(2)
C00R C00G C00V 117.35(19)
C4' C11 H11 111.8
C4' C11 C9 105.39(16)
C3' C11 C4' 110.94(18)
C3' C11 H11 111.8
C3' C11 C9 104.63(17)
C9 C11 H11 111.8
C00O C00I H00I 111.6
C00X C00I H00I 111.6
C00X C00I C00O 111.29(17)
C00X C00I C015 104.71(17)
C015 C00I H00I 111.6
C015 C00I C00O 105.66(17)
O6 C8' C7' 109.1(2)
O5 C8' O6 121.0(2)
O5 C8' C7' 129.9(2)
O2 C3' C11 117.16(18)
O2 C3' C9' 60.16(14)
O2 C3' C2' 121.19(17)
C11 C3' C2' 104.77(16)
C9' C3' C11 124.48(19)
C9' C3' C2' 123.80(19)
O3 C9 C11 106.83(16)
O3 C9 C8 109.12(16)
O3 C9 C10 109.08(17)
C11 C9 C8 99.48(16)
C11 C9 C10 118.46(17)
C8 C9 C10 113.22(17)
C00F C00M C01H 109.96(18)
C012 C00M C00F 127.4(2)
C012 C00M C01H 122.57(19)
C00R C00N H00N 117.8
C00R C00N C016 124.4(2)
C016 C00N H00N 117.8
O00C C00O C00I 120.9(2)
O00C C00O C00W 121.1(2)
C00I C00O C00W 117.92(18)
C10 C1 H1 117.7
C2 C1 H1 117.7
C2 C1 C10 124.6(2)
C7' C6' H6' 121.9
C7' C6' C5' 116.3(2)
C5' C6' H6' 121.9
C00G C00R H00R 119.0
C00N C00R C00G 122.0(2)
C00N C00R H00R 119.0
C9 C8 C2' 105.48(16)
C12 C8 C9 105.76(16)
C12 C8 C2' 107.62(17)
C7 C8 C9 112.11(18)
C7 C8 C12 110.85(17)
C7 C8 C2' 114.50(17)
C00V C00T H00T 104.6
C016 C00T H00T 104.6
C016 C00T C00V 116.08(17)
C01J C00T H00T 104.6
C01J C00T C00V 115.15(18)
C01J C00T C016 110.39(17)
C8' C7' C2' 108.98(19)
C6' C7' C8' 128.4(2)
C6' C7' C2' 122.6(2)
C00G C00V C00T 105.99(18)
C00G C00V C01I 109.59(19)
C00G C00V C01M 106.86(19)
C01I C00V C00T 108.80(18)
C01I C00V C01M 108.47(19)
C01M C00V C00T 116.95(18)
C012 C00W C00O 106.49(17)
C012 C00W C01N 103.40(17)
C012 C00W C01Q 110.95(18)
C01N C00W C00O 112.13(18)
C01Q C00W C00O 110.65(18)
C01Q C00W C01N 112.82(18)
O006 C00X C00I 116.66(17)
O006 C00X C01D 60.21(14)
O006 C00X C01H 120.57(18)
C00I C00X C01H 104.96(17)
C01D C00X C00I 124.8(2)
C01D C00X C01H 123.99(19)
C6' C5' C4' 107.24(16)
C6' C5' C12 103.32(17)
C6' C5' C10' 111.9(2)
C12 C5' C4' 111.40(18)
C10' C5' C4' 109.97(17)
C10' C5' C12 112.72(18)
O2 C9' C3' 58.95(13)
O2 C9' H9'A 117.9
O2 C9' H9'B 117.9
C3' C9' H9'A 117.9
C3' C9' H9'B 117.9
H9'A C9' H9'B 115.0
C1 C10 C9 109.42(17)
C1 C10 C5 111.00(18)
C1 C10 C13 106.09(18)
C5 C10 C9 108.02(17)
C5 C10 C13 112.84(18)
C13 C10 C9 109.42(17)
C1 C2 H2 118.3
C1 C2 C3 123.4(2)
C3 C2 H2 118.3
C00M C012 C00W 116.3(2)
C00M C012 H012 121.8
C00W C012 H012 121.8
C015 C013 C01H 105.86(16)
C01A C013 C015 112.35(18)
C01A C013 C01H 114.69(17)
C01A C013 C01N 110.83(17)
C01N C013 C015 104.95(16)
C01N C013 C01H 107.54(17)
O6 C1' H1'A 110.2
O6 C1' H1'B 110.2
O6 C1' C2' 107.37(18)
H1'A C1' H1'B 108.5
C2' C1' H1'A 110.2
C2' C1' H1'B 110.2
O003 C015 C00I 107.65(17)
O003 C015 C013 108.62(16)
O003 C015 C016 109.76(17)
C00I C015 C013 99.65(16)
C00I C015 C016 117.75(17)
C013 C015 C016 112.72(17)
C00N C016 C00T 111.25(18)
C00N C016 C015 109.96(18)
C00N C016 C01K 106.54(18)
C00T C016 C015 108.73(16)
C00T C016 C01K 111.57(18)
C01K C016 C015 108.75(17)
O004 C017 H01G 110.3
O004 C017 H01H 110.3
O004 C017 C01H 107.29(17)
H01G C017 H01H 108.5
C01H C017 H01G 110.3
C01H C017 H01H 110.3
C8 C12 C5' 110.25(17)
C8 C12 H12A 109.6
C8 C12 H12B 109.6
C5' C12 H12A 109.6
C5' C12 H12B 109.6
H12A C12 H12B 108.1
C5' C10' H10A 109.5
C5' C10' H10B 109.5
C5' C10' H10C 109.5
H10A C10' H10B 109.5
H10A C10' H10C 109.5
H10B C10' H10C 109.5
C013 C01A H01I 108.5
C013 C01A H01J 108.5
C013 C01A C01J 114.91(18)
H01I C01A H01J 107.5
C01J C01A H01I 108.5
C01J C01A H01J 108.5
C3' C2' C8 104.07(16)
C7' C2' C3' 103.66(17)
C7' C2' C8 113.08(17)
C7' C2' C1' 101.03(18)
C1' C2' C3' 114.21(18)
C1' C2' C8 119.90(18)
C10 C5 H5 104.8
C10 C5 C4 117.12(18)
C6 C5 C10 109.41(18)
C6 C5 H5 104.8
C6 C5 C4 114.63(17)
C4 C5 H5 104.8
O006 C01D C00X 59.05(14)
O006 C01D H01K 117.9
O006 C01D H01L 117.9
C00X C01D H01K 117.9
C00X C01D H01L 117.9
H01K C01D H01L 115.0
C5 C6 H6A 109.2
C5 C6 H6B 109.2
C5 C6 C7 112.23(18)
H6A C6 H6B 107.9
C7 C6 H6A 109.2
C7 C6 H6B 109.2
O1 C3 C2 120.0(2)
O1 C3 C4 121.4(2)
C2 C3 C4 118.5(2)
C8 C7 C6 114.29(18)
C8 C7 H7A 108.7
C8 C7 H7B 108.7
C6 C7 H7A 108.7
C6 C7 H7B 108.7
H7A C7 H7B 107.6
C00M C01H C00X 104.14(18)
C00M C01H C013 112.54(17)
C00M C01H C017 101.21(17)
C00X C01H C013 103.41(16)
C017 C01H C00X 114.38(17)
C017 C01H C013 120.32(18)
C00V C01I H01M 109.5
C00V C01I H01N 109.5
C00V C01I H01O 109.5
H01M C01I H01N 109.5
H01M C01I H01O 109.5
H01N C01I H01O 109.5
C00T C01J C01A 111.46(18)
C00T C01J H01P 109.3
C00T C01J H01Q 109.3
C01A C01J H01P 109.3
C01A C01J H01Q 109.3
H01P C01J H01Q 108.0
C016 C01K H01R 109.5
C016 C01K H01S 109.5
C016 C01K H01T 109.5
H01R C01K H01S 109.5
H01R C01K H01T 109.5
H01S C01K H01T 109.5
C10 C13 H13A 109.5
C10 C13 H13B 109.5
C10 C13 H13C 109.5
H13A C13 H13B 109.5
H13A C13 H13C 109.5
H13B C13 H13C 109.5
C00V C01M H01U 109.5
C00V C01M H01V 109.5
C00V C01M H01W 109.5
H01U C01M H01V 109.5
H01U C01M H01W 109.5
H01V C01M H01W 109.5
C00W C01N H01X 109.6
C00W C01N H01Y 109.6
C013 C01N C00W 110.34(17)
C013 C01N H01X 109.6
C013 C01N H01Y 109.6
H01X C01N H01Y 108.1
C3 C4 C5 109.21(18)
C3 C4 C01R 106.0(2)
C01P C4 C5 109.1(2)
C01P C4 C3 107.9(2)
C01P C4 C01R 108.0(2)
C01R C4 C5 116.3(2)
C4 C01P H01A 109.5
C4 C01P H01B 109.5
C4 C01P H01C 109.5
H01A C01P H01B 109.5
H01A C01P H01C 109.5
H01B C01P H01C 109.5
C00W C01Q H01Z 109.5
C00W C01Q H 109.5
C00W C01Q HA 109.5
H01Z C01Q H 109.5
H01Z C01Q HA 109.5
H C01Q HA 109.5
C4 C01R H01D 109.5
C4 C01R H01E 109.5
C4 C01R H01F 109.5
H01D C01R H01E 109.5
H01D C01R H01F 109.5
H01E C01R H01F 109.5

loop_
_geom_bond_atom_site_label_1
_geom_bond_atom_site_label_2
_geom_bond_distance
O2 C3' 1.436(2)
O2 C9' 1.454(3)
O3 H3 0.8200
O3 C9 1.432(2)
O003 H003 0.8200
O003 C015 1.427(2)
O004 C00F 1.335(3)
O004 C017 1.465(3)
O6 C8' 1.343(3)
O6 C1' 1.457(3)
O006 C00X 1.433(3)
O006 C01D 1.450(3)
O4 C4' 1.211(3)
O008 C00F 1.216(3)
O1W H1WA 0.8500
O1W H1WB 0.8500
O00A C00G 1.227(3)
O5 C8' 1.209(3)
O00C C00O 1.205(3)
C4' C11 1.543(3)
C4' C5' 1.560(3)
O1 C3 1.212(3)
C00F C00M 1.471(3)
C00G C00R 1.468(3)
C00G C00V 1.523(3)
C11 H11 0.9800
C11 C3' 1.510(3)
C11 C9 1.547(3)
C00I H00I 0.9800
C00I C00O 1.543(3)
C00I C00X 1.509(3)
C00I C015 1.539(3)
C8' C7' 1.472(3)
C3' C9' 1.465(3)
C3' C2' 1.545(3)
C9 C8 1.580(3)
C9 C10 1.587(3)
C00M C012 1.328(3)
C00M C01H 1.506(3)
C00N H00N 0.9300
C00N C00R 1.335(3)
C00N C016 1.506(3)
C00O C00W 1.556(3)
C1 H1 0.9300
C1 C10 1.503(3)
C1 C2 1.327(3)
C6' H6' 0.9300
C6' C7' 1.321(3)
C6' C5' 1.520(3)
C00R H00R 0.9300
C8 C12 1.536(3)
C8 C2' 1.613(3)
C8 C7 1.529(3)
C00T H00T 0.9800
C00T C00V 1.563(3)
C00T C016 1.546(3)
C00T C01J 1.534(3)
C7' C2' 1.510(3)
C00V C01I 1.530(3)
C00V C01M 1.547(3)
C00W C012 1.510(3)
C00W C01N 1.553(3)
C00W C01Q 1.524(3)
C00X C01D 1.458(3)
C00X C01H 1.554(3)
C5' C12 1.551(3)
C5' C10' 1.527(3)
C9' H9'A 0.9700
C9' H9'B 0.9700
C10 C5 1.549(3)
C10 C13 1.551(3)
C2 H2 0.9300
C2 C3 1.471(3)
C012 H012 0.9300
C013 C015 1.583(3)
C013 C01A 1.528(3)
C013 C01H 1.613(3)
C013 C01N 1.536(3)
C1' H1'A 0.9700
C1' H1'B 0.9700
C1' C2' 1.540(3)
C015 C016 1.589(3)
C016 C01K 1.552(3)
C017 H01G 0.9700
C017 H01H 0.9700
C017 C01H 1.546(3)
C12 H12A 0.9700
C12 H12B 0.9700
C10' H10A 0.9600
C10' H10B 0.9600
C10' H10C 0.9600
C01A H01I 0.9700
C01A H01J 0.9700
C01A C01J 1.552(3)
C5 H5 0.9800
C5 C6 1.537(3)
C5 C4 1.558(3)
C01D H01K 0.9700
C01D H01L 0.9700
C6 H6A 0.9700
C6 H6B 0.9700
C6 C7 1.548(3)
C3 C4 1.533(3)
C7 H7A 0.9700
C7 H7B 0.9700
C01I H01M 0.9600
C01I H01N 0.9600
C01I H01O 0.9600
C01J H01P 0.9700
C01J H01Q 0.9700
C01K H01R 0.9600
C01K H01S 0.9600
C01K H01T 0.9600
C13 H13A 0.9600
C13 H13B 0.9600
C13 H13C 0.9600
C01M H01U 0.9600
C01M H01V 0.9600
C01M H01W 0.9600
C01N H01X 0.9700
C01N H01Y 0.9700
C4 C01P 1.531(3)
C4 C01R 1.535(4)
C01P H01A 0.9600
C01P H01B 0.9600
C01P H01C 0.9600
C01Q H01Z 0.9600
C01Q H 0.9600
C01Q HA 0.9600
C01R H01D 0.9600
C01R H01E 0.9600
C01R H01F 0.9600
